data_4125607
loop_
_publ_author_name
'Xin, Bruce S.'
'Sato, Naomasa'
'Tanna, Akio'
'Oishi, Yasuo'
'Konishi, Yohei'
'Shimizu, Fumihiko'

_publ_section_title
;
 Nickel Catalyzed Copolymerization of Ethylene and Alkyl Acrylates.
;
_journal_name_full 'Journal of the American Chemical Society'
_journal_paper_doi 10.1021/jacs.6b13051
_journal_year 2017
_chemical_formula_moiety 'C51 H49 F5 Ni O5 P'
_chemical_formula_sum 'C51 H49 F5 Ni O5 P'
_chemical_formula_weight 926.61
_space_group_crystal_system triclinic
_space_group_IT_number 2
_space_group_name_Hall '-P 1'
_space_group_name_H-M_alt 'P -1'
_symmetry_space_group_name_Hall '-P 1'
_symmetry_space_group_name_H-M 'P -1'
_atom_sites_solution_hydrogens geom
_atom_sites_solution_primary direct
_atom_sites_solution_secondary difmap
_audit_creation_date 2016-05-12
_audit_creation_method 'by CrystalStructure 4.2.1'
_cell_angle_alpha 116.378(2)
_cell_angle_beta 112.863(2)
_cell_angle_gamma 95.311(2)
_cell_formula_units_Z 2
_cell_length_a 13.2492(15)
_cell_length_b 14.8158(17)
_cell_length_c 14.8397(16)
_cell_measurement_reflns_used 10240
_cell_measurement_temperature 100
_cell_measurement_theta_max 28.27
_cell_measurement_theta_min 1.62
_cell_volume 2277.2(4)
_computing_cell_refinement Unknown
_computing_data_collection Unknown
_computing_data_reduction Unknown
_computing_molecular_graphics 'CrystalStructure 4.2.1'
_computing_publication_material 'CrystalStructure 4.2.1 (Rigaku, 2016)'
_computing_structure_refinement 'SHELXL Version 2014/7 (Sheldrick, 2008)'
_computing_structure_solution 'SHELXS Version 2013/1 (Sheldrick, 2008)'
_diffrn_ambient_temperature 100
_diffrn_detector_area_resol_mean 10.000
_diffrn_measured_fraction_theta_full 0.987
_diffrn_measured_fraction_theta_max 0.907
_diffrn_measurement_device_type 'Unknown CCD'
_diffrn_measurement_method \w
_diffrn_radiation_type 'Mo K\a'
_diffrn_radiation_wavelength 0.71073
_diffrn_reflns_av_R_equivalents 0.0250
_diffrn_reflns_Laue_measured_fraction_full 0.987
_diffrn_reflns_Laue_measured_fraction_max 0.907
_diffrn_reflns_limit_h_max 17
_diffrn_reflns_limit_h_min -13
_diffrn_reflns_limit_k_max 19
_diffrn_reflns_limit_k_min -19
_diffrn_reflns_limit_l_max 19
_diffrn_reflns_limit_l_min -18
_diffrn_reflns_number 14631
_diffrn_reflns_point_group_measured_fraction_full 0.987
_diffrn_reflns_point_group_measured_fraction_max 0.907
_diffrn_reflns_theta_full 25.242
_diffrn_reflns_theta_max 28.268
_diffrn_reflns_theta_min 2.165
_diffrn_standards_number 0
_exptl_absorpt_coefficient_mu 0.528
_exptl_absorpt_correction_T_max 0.924
_exptl_absorpt_correction_T_min 0.681
_exptl_absorpt_correction_type multi-scan
_exptl_absorpt_process_details 'CrystalClear (Rigaku, ????)'
_exptl_crystal_colour yellow
_exptl_crystal_density_diffrn 1.351
_exptl_crystal_density_method 'not measured'
_exptl_crystal_description block
_exptl_crystal_F_000 966.00
_exptl_crystal_size_max 0.500
_exptl_crystal_size_mid 0.400
_exptl_crystal_size_min 0.150
_refine_diff_density_max 0.82
_refine_diff_density_min -0.42
_refine_ls_extinction_method none
_refine_ls_goodness_of_fit_ref 1.020
_refine_ls_hydrogen_treatment constr
_refine_ls_number_parameters 627
_refine_ls_number_reflns 10236
_refine_ls_number_restraints 557
_refine_ls_R_factor_all 0.0931
_refine_ls_R_factor_gt 0.0530
_refine_ls_shift/su_max 0.000
_refine_ls_structure_factor_coef Fsqd
_refine_ls_weighting_details 'w = 1/[\s^2^(Fo^2^)+(0.0813P)^2^+0.5537P] where P=(Fo^2^+2Fc^2^)/3'
_refine_ls_weighting_scheme calc
_refine_ls_wR_factor_gt 0.1319
_refine_ls_wR_factor_ref 0.1551
_reflns_Friedel_coverage 0.000
_reflns_number_gt 6748
_reflns_number_total 10236
_reflns_threshold_expression F^2^>2.0\s(F^2^)
_cod_data_source_file ja6b13051_si_002.cif
_cod_data_source_block 2b
_cod_database_code 4125607

loop_
_space_group_symop_id
_space_group_symop_operation_xyz
1 +X,+Y,+Z
2 -X,-Y,-Z

loop_
_atom_site_label
_atom_site_type_symbol
_atom_site_fract_x
_atom_site_fract_y
_atom_site_fract_z
_atom_site_U_iso_or_equiv
_atom_site_adp_type
_atom_site_occupancy
_atom_site_site_symmetry_order
_atom_site_calc_flag
_atom_site_refinement_flags_posn
_atom_site_refinement_flags_adp
_atom_site_refinement_flags_occupancy
_atom_site_disorder_assembly
_atom_site_disorder_group
Ni1 Ni 0.37761(3) 0.25000(3) 0.21440(3) 0.02222(12) Uani 1 1 d . . . . .
P1 P 0.41084(6) 0.36181(6) 0.16370(6) 0.02035(17) Uani 1 1 d . . . . .
F1 F 0.67476(17) 0.14777(15) 0.25453(16) 0.0434(5) Uani 1 1 d . . . . .
F2 F 0.7546(2) 0.06599(18) 0.3866(2) 0.0589(6) Uani 1 1 d . . . . .
F3 F 0.9092(2) 0.1951(2) 0.6135(2) 0.0685(7) Uani 1 1 d . . . . .
F4 F 0.98197(18) 0.40909(19) 0.70709(18) 0.0605(7) Uani 1 1 d . . . . .
F5 F 0.90182(16) 0.49258(16) 0.57677(17) 0.0456(5) Uani 1 1 d . . . . .
O1 O 0.54684(16) 0.29742(16) 0.30712(16) 0.0245(4) Uani 1 1 d . . . . .
O2 O 0.36603(18) 0.42034(17) 0.35548(17) 0.0283(5) Uani 1 1 d . . . . .
O3 O 0.4481(2) 0.55671(17) 0.1526(2) 0.0400(6) Uani 1 1 d . . . . .
O4 O 0.2138(2) 0.42477(18) 0.03761(19) 0.0408(6) Uani 1 1 d . . . . .
O5 O 0.4383(2) 0.20088(18) -0.0098(2) 0.0405(6) Uani 1 1 d . . . . .
C1 C 0.5649(2) 0.3899(2) 0.2146(2) 0.0249(6) Uani 1 1 d . . . . .
C2 C 0.6109(2) 0.3483(2) 0.2857(2) 0.0234(6) Uani 1 1 d . . . . .
C3 C 0.7330(3) 0.3684(2) 0.3378(3) 0.0289(7) Uani 1 1 d . . . . .
C4 C 0.8009(3) 0.4256(3) 0.3176(3) 0.0413(9) Uani 1 1 d . . . . .
H4 H 0.8821 0.4388 0.3534 0.050 Uiso 1 1 calc R U . . .
C5 C 0.7536(3) 0.4641(3) 0.2465(3) 0.0446(9) Uani 1 1 d . . . . .
H5 H 0.8017 0.5029 0.2334 0.054 Uiso 1 1 calc R U . . .
C6 C 0.6349(3) 0.4453(3) 0.1946(3) 0.0355(8) Uani 1 1 d . . . . .
H6 H 0.6016 0.4707 0.1450 0.043 Uiso 1 1 calc R U . . .
C7 C 0.7826(2) 0.3233(3) 0.4101(3) 0.0305(7) Uani 1 1 d . . . . .
C8 C 0.7482(3) 0.2156(3) 0.3670(3) 0.0351(8) Uani 1 1 d . . . . .
C9 C 0.7898(3) 0.1719(3) 0.4338(3) 0.0429(9) Uani 1 1 d . . . . .
C10 C 0.8690(3) 0.2375(3) 0.5487(3) 0.0467(9) Uani 1 1 d . . . . .
C11 C 0.9057(3) 0.3441(3) 0.5945(3) 0.0427(9) Uani 1 1 d . . . . .
C12 C 0.8634(3) 0.3859(3) 0.5258(3) 0.0362(8) Uani 1 1 d . . . . .
C13 C 0.4007(2) 0.4896(2) 0.2513(2) 0.0251(6) Uani 1 1 d . . . . .
C14 C 0.3790(2) 0.5054(2) 0.3414(2) 0.0263(6) Uani 1 1 d . . . . .
C15 C 0.3746(3) 0.6031(3) 0.4133(3) 0.0371(8) Uani 1 1 d . . . . .
H15 H 0.3593 0.6131 0.4740 0.045 Uiso 1 1 calc R U . . .
C16 C 0.3926(3) 0.6851(3) 0.3953(3) 0.0475(9) Uani 1 1 d . . . . .
H16 H 0.3881 0.7516 0.4434 0.057 Uiso 1 1 calc R U . . .
C17 C 0.4172(4) 0.6737(3) 0.3089(3) 0.0480(10) Uani 1 1 d . . . . .
H17 H 0.4301 0.7314 0.2981 0.058 Uiso 1 1 calc R U . . .
C18 C 0.4226(3) 0.5762(3) 0.2387(3) 0.0338(7) Uani 1 1 d . . . . .
C19 C 0.3478(3) 0.4350(3) 0.4500(3) 0.0353(8) Uani 1 1 d . . . . .
H19A H 0.3480 0.3714 0.4554 0.053 Uiso 1 1 calc R U . . .
H19B H 0.2731 0.4467 0.4374 0.053 Uiso 1 1 calc R U . . .
H19C H 0.4099 0.4969 0.5215 0.053 Uiso 1 1 calc R U . . .
C20 C 0.4832(5) 0.6431(3) 0.1407(4) 0.0751(16) Uani 1 1 d . . . . .
H20A H 0.5124 0.6199 0.0854 0.113 Uiso 1 1 calc R U . . .
H20B H 0.5445 0.7023 0.2152 0.113 Uiso 1 1 calc R U . . .
H20C H 0.4169 0.6665 0.1133 0.113 Uiso 1 1 calc R U . . .
C21 C 0.3330(3) 0.3183(2) 0.0131(2) 0.0256(6) Uani 1 1 d . . . . .
C22 C 0.2413(3) 0.3509(3) -0.0357(3) 0.0343(8) Uani 1 1 d . . . . .
C23 C 0.1786(3) 0.3054(3) -0.1543(3) 0.0469(9) Uani 1 1 d . . . . .
H23 H 0.1188 0.3302 -0.1862 0.056 Uiso 1 1 calc R U . . .
C24 C 0.2045(3) 0.2248(3) -0.2237(3) 0.0536(11) Uani 1 1 d . . . . .
H24 H 0.1624 0.1945 -0.3043 0.064 Uiso 1 1 calc R U . . .
C25 C 0.2889(3) 0.1863(3) -0.1810(3) 0.0468(10) Uani 1 1 d . . . . .
H25 H 0.3036 0.1284 -0.2312 0.056 Uiso 1 1 calc R U . . .
C26 C 0.3530(3) 0.2333(3) -0.0626(3) 0.0319(7) Uani 1 1 d . . . . .
C27 C 0.1501(4) 0.4857(4) -0.0003(4) 0.0674(14) Uani 1 1 d . . . . .
H27A H 0.1538 0.5476 0.0658 0.101 Uiso 1 1 calc R U . . .
H27B H 0.0692 0.4413 -0.0554 0.101 Uiso 1 1 calc R U . . .
H27C H 0.1839 0.5098 -0.0371 0.101 Uiso 1 1 calc R U . . .
C28 C 0.4628(4) 0.1121(3) -0.0785(4) 0.0586(11) Uani 1 1 d . . . . .
H28A H 0.5256 0.0988 -0.0287 0.088 Uiso 1 1 calc R U . . .
H28B H 0.4861 0.1271 -0.1268 0.088 Uiso 1 1 calc R U . . .
H28C H 0.3935 0.0493 -0.1272 0.088 Uiso 1 1 calc R U . . .
C29 C 0.3735(3) 0.0998(3) 0.1793(3) 0.0372(8) Uani 1 1 d . . . . .
H29 H 0.4531 0.0946 0.2095 0.045 Uiso 1 1 calc R U . . .
C30 C 0.3452(3) 0.1475(3) 0.2655(3) 0.0346(8) Uani 1 1 d . . . . .
H30 H 0.4065 0.1668 0.3428 0.042 Uiso 1 1 calc R U . . .
C31 C 0.2234(3) 0.1305(3) 0.2509(3) 0.0474(10) Uani 1 1 d . . . . .
H31A H 0.2274 0.1579 0.3268 0.057 Uiso 1 1 calc R U . . .
H31B H 0.1796 0.0535 0.2024 0.057 Uiso 1 1 calc R U . . .
C32 C 0.1603(3) 0.1895(3) 0.1937(3) 0.0394(8) Uani 1 1 d . . . . .
H32A H 0.0769 0.1480 0.1438 0.047 Uiso 1 1 calc R U . . .
H32B H 0.1678 0.2598 0.2542 0.047 Uiso 1 1 calc R U . . .
C33 C 0.2097(2) 0.2053(2) 0.1218(3) 0.0272(7) Uani 1 1 d . . . . .
H33 H 0.1896 0.2657 0.1140 0.033 Uiso 1 1 calc R U . . .
C34 C 0.1616(3) 0.1089(3) 0.0019(3) 0.0383(8) Uani 1 1 d . . . . .
H34A H 0.0785 0.0980 -0.0424 0.046 Uiso 1 1 calc R U . . .
H34B H 0.2014 0.1242 -0.0365 0.046 Uiso 1 1 calc R U . . .
C35 C 0.1739(3) 0.0066(3) -0.0026(3) 0.0486(10) Uani 1 1 d . . . . .
H35A H 0.1335 -0.0100 0.0348 0.058 Uiso 1 1 calc R U . . .
H35B H 0.1365 -0.0524 -0.0837 0.058 Uiso 1 1 calc R U . . .
C36 C 0.2978(3) 0.0142(3) 0.0560(3) 0.0463(9) Uani 1 1 d . . . . .
H36A H 0.3338 0.0227 0.0118 0.056 Uiso 1 1 calc R U . . .
H36B H 0.2993 -0.0549 0.0500 0.056 Uiso 1 1 calc R U . . .
C37 C 0.2537(3) 0.7948(3) 0.1106(3) 0.0728(13) Uani 1 1 d D U . . .
H37 H 0.3330 0.8328 0.1656 0.087 Uiso 1 1 calc R U . . .
C38 C 0.1712(4) 0.7983(3) 0.1464(3) 0.0866(16) Uani 1 1 d D U . . .
H38 H 0.1935 0.8387 0.2257 0.104 Uiso 1 1 calc R U . . .
C39 C 0.0566(4) 0.7428(3) 0.0662(4) 0.0940(17) Uani 1 1 d D U . . .
H39 H -0.0004 0.7450 0.0903 0.113 Uiso 1 1 calc R U . . .
C40 C 0.0241(3) 0.6841(3) -0.0487(4) 0.0967(18) Uani 1 1 d D U . . .
H40 H -0.0552 0.6458 -0.1036 0.116 Uiso 1 1 calc R U . . .
C41 C 0.1057(3) 0.6807(3) -0.0845(3) 0.0777(14) Uani 1 1 d D U . . .
H41 H 0.0829 0.6403 -0.1639 0.093 Uiso 1 1 calc R U . . .
C42 C 0.2211(3) 0.7362(3) -0.0045(4) 0.0675(12) Uani 1 1 d D U . . .
H42 H 0.2778 0.7340 -0.0290 0.081 Uiso 1 1 calc R U . . .
C43A C 0.9954(15) 0.7984(10) 0.6450(16) 0.070(4) Uani 0.503(15) 1 d D U P A 1
H43A H 1.0370 0.7705 0.6891 0.084 Uiso 0.503(15) 1 calc R U P A 1
C44A C 0.8947(14) 0.7328(8) 0.5429(13) 0.071(3) Uani 0.503(15) 1 d D U P A 1
H44A H 0.8736 0.6579 0.5097 0.086 Uiso 0.503(15) 1 calc R U P A 1
C45A C 0.8243(9) 0.7760(12) 0.4887(10) 0.077(4) Uani 0.503(15) 1 d D U P A 1
H45A H 0.7500 0.7323 0.4243 0.093 Uiso 0.503(15) 1 calc R U P A 1
C46A C 0.8629(12) 0.8831(12) 0.5290(12) 0.080(4) Uani 0.503(15) 1 d D U P A 1
H46A H 0.8166 0.9125 0.4898 0.096 Uiso 0.503(15) 1 calc R U P A 1
C47A C 0.9683(13) 0.9476(8) 0.6258(11) 0.070(3) Uani 0.503(15) 1 d D U P A 1
H47A H 0.9947 1.0212 0.6532 0.083 Uiso 0.503(15) 1 calc R U P A 1
C48A C 1.0354(11) 0.9046(8) 0.6827(11) 0.072(3) Uani 0.503(15) 1 d D U P A 1
H48A H 1.1091 0.9482 0.7480 0.086 Uiso 0.503(15) 1 calc R U P A 1
C43B C 1.0049(14) 0.8155(12) 0.6477(18) 0.078(4) Uani 0.497(15) 1 d D U P A 2
H43B H 1.0724 0.8107 0.6980 0.094 Uiso 0.497(15) 1 calc R U P A 2
C44B C 0.9119(12) 0.7250(8) 0.5609(13) 0.067(3) Uani 0.497(15) 1 d D U P A 2
H44B H 0.9114 0.6594 0.5574 0.080 Uiso 0.497(15) 1 calc R U P A 2
C45B C 0.8195(9) 0.7292(8) 0.4788(8) 0.067(3) Uani 0.497(15) 1 d D U P A 2
H45B H 0.7597 0.6656 0.4143 0.080 Uiso 0.497(15) 1 calc R U P A 2
C46B C 0.8149(11) 0.8265(10) 0.4913(9) 0.068(3) Uani 0.497(15) 1 d D U P A 2
H46B H 0.7490 0.8308 0.4385 0.081 Uiso 0.497(15) 1 calc R U P A 2
C47B C 0.9063(14) 0.9178(8) 0.5809(12) 0.074(3) Uani 0.497(15) 1 d D U P A 2
H47B H 0.9050 0.9843 0.5870 0.088 Uiso 0.497(15) 1 calc R U P A 2
C48B C 0.9993(12) 0.9130(9) 0.6614(13) 0.084(4) Uani 0.497(15) 1 d D U P A 2
H48B H 1.0593 0.9764 0.7260 0.101 Uiso 0.497(15) 1 calc R U P A 2
C49 C 0.5833(4) 0.9655(4) 0.5518(4) 0.0867(17) Uani 1 1 d D U . . .
H49 H 0.6418 0.9423 0.5885 0.104 Uiso 1 1 calc R U . . .
C50 C 0.5828(4) 0.9811(4) 0.4674(4) 0.0826(16) Uani 1 1 d D U . . .
H50 H 0.6399 0.9670 0.4441 0.099 Uiso 1 1 calc R U . . .
C51 C 0.5004(4) 1.0168(4) 0.4169(4) 0.0771(15) Uani 1 1 d D U . . .
H51 H 0.5012 1.0294 0.3597 0.093 Uiso 1 1 calc R U . . .

loop_
_atom_site_aniso_label
_atom_site_aniso_U_11
_atom_site_aniso_U_22
_atom_site_aniso_U_33
_atom_site_aniso_U_23
_atom_site_aniso_U_13
_atom_site_aniso_U_12
Ni1 0.0185(2) 0.0266(2) 0.0224(2) 0.01538(17) 0.00792(16) 0.00534(15)
P1 0.0218(4) 0.0223(4) 0.0169(4) 0.0103(3) 0.0094(3) 0.0061(3)
F1 0.0415(11) 0.0381(11) 0.0270(10) 0.0070(9) 0.0077(9) 0.0116(9)
F2 0.0616(15) 0.0466(13) 0.0541(14) 0.0266(12) 0.0148(12) 0.0183(11)
F3 0.0563(15) 0.0806(18) 0.0569(15) 0.0460(14) 0.0053(13) 0.0208(13)
F4 0.0372(12) 0.0724(16) 0.0327(12) 0.0190(12) -0.0060(10) 0.0095(11)
F5 0.0246(10) 0.0423(12) 0.0359(11) 0.0077(10) 0.0011(9) 0.0040(9)
O1 0.0209(10) 0.0311(11) 0.0222(11) 0.0158(9) 0.0092(9) 0.0070(9)
O2 0.0288(11) 0.0382(12) 0.0212(11) 0.0150(10) 0.0152(9) 0.0117(10)
O3 0.0577(16) 0.0284(12) 0.0377(14) 0.0195(11) 0.0253(12) 0.0067(11)
O4 0.0427(14) 0.0418(14) 0.0328(13) 0.0215(12) 0.0095(11) 0.0221(12)
O5 0.0416(14) 0.0317(13) 0.0372(14) 0.0070(11) 0.0222(12) 0.0120(11)
C1 0.0232(15) 0.0284(16) 0.0214(15) 0.0108(13) 0.0126(13) 0.0048(12)
C2 0.0199(14) 0.0235(15) 0.0190(15) 0.0057(12) 0.0097(12) 0.0033(12)
C3 0.0195(15) 0.0339(17) 0.0227(16) 0.0081(14) 0.0095(13) 0.0056(13)
C4 0.0200(16) 0.054(2) 0.043(2) 0.0212(19) 0.0156(16) 0.0073(16)
C5 0.0320(19) 0.055(2) 0.052(2) 0.030(2) 0.0246(18) 0.0034(17)
C6 0.0350(18) 0.0411(19) 0.0340(19) 0.0195(16) 0.0212(16) 0.0059(15)
C7 0.0163(14) 0.0380(18) 0.0289(17) 0.0116(15) 0.0103(13) 0.0103(13)
C8 0.0205(16) 0.0415(19) 0.0284(18) 0.0116(16) 0.0067(14) 0.0095(14)
C9 0.039(2) 0.039(2) 0.040(2) 0.0161(17) 0.0145(17) 0.0154(17)
C10 0.034(2) 0.063(3) 0.040(2) 0.030(2) 0.0097(17) 0.0211(19)
C11 0.0210(17) 0.057(2) 0.0276(18) 0.0157(18) 0.0007(14) 0.0091(16)
C12 0.0195(16) 0.0390(19) 0.0324(19) 0.0105(16) 0.0066(14) 0.0087(14)
C13 0.0238(15) 0.0249(15) 0.0202(15) 0.0093(13) 0.0081(13) 0.0072(12)
C14 0.0198(15) 0.0317(16) 0.0204(15) 0.0122(13) 0.0054(12) 0.0075(13)
C15 0.0332(18) 0.041(2) 0.0259(17) 0.0088(15) 0.0146(15) 0.0139(15)
C16 0.057(2) 0.0307(19) 0.044(2) 0.0126(17) 0.022(2) 0.0192(18)
C17 0.067(3) 0.0294(19) 0.046(2) 0.0196(18) 0.026(2) 0.0140(18)
C18 0.0395(19) 0.0289(17) 0.0287(17) 0.0139(15) 0.0147(15) 0.0076(14)
C19 0.0310(17) 0.053(2) 0.0233(17) 0.0186(16) 0.0157(15) 0.0147(16)
C20 0.135(5) 0.038(2) 0.064(3) 0.033(2) 0.056(3) 0.009(3)
C21 0.0288(16) 0.0257(15) 0.0201(15) 0.0125(13) 0.0109(13) 0.0019(13)
C22 0.0362(18) 0.0378(19) 0.0267(17) 0.0218(16) 0.0087(15) 0.0062(15)
C23 0.046(2) 0.061(3) 0.0291(19) 0.0293(19) 0.0082(17) 0.0103(19)
C24 0.047(2) 0.071(3) 0.0239(19) 0.022(2) 0.0084(18) -0.003(2)
C25 0.047(2) 0.046(2) 0.0285(19) 0.0055(17) 0.0225(18) -0.0025(18)
C26 0.0349(18) 0.0318(17) 0.0214(16) 0.0089(14) 0.0151(14) -0.0002(14)
C27 0.070(3) 0.059(3) 0.060(3) 0.036(2) 0.010(2) 0.037(2)
C28 0.065(3) 0.044(2) 0.059(3) 0.010(2) 0.041(2) 0.025(2)
C29 0.0294(17) 0.0294(17) 0.055(2) 0.0276(17) 0.0158(17) 0.0103(14)
C30 0.0362(18) 0.0386(19) 0.0316(18) 0.0275(16) 0.0095(15) 0.0048(15)
C31 0.049(2) 0.053(2) 0.045(2) 0.029(2) 0.0266(19) 0.0011(18)
C32 0.0227(16) 0.050(2) 0.043(2) 0.0225(18) 0.0171(16) 0.0052(15)
C33 0.0179(14) 0.0321(17) 0.0299(17) 0.0183(14) 0.0082(13) 0.0055(13)
C34 0.0309(18) 0.042(2) 0.0293(18) 0.0185(16) 0.0063(15) -0.0009(15)
C35 0.047(2) 0.040(2) 0.045(2) 0.0199(18) 0.0152(19) -0.0016(17)
C36 0.050(2) 0.0260(18) 0.057(2) 0.0185(18) 0.025(2) 0.0068(16)
C37 0.091(3) 0.051(3) 0.107(4) 0.046(3) 0.069(3) 0.025(2)
C38 0.115(4) 0.070(3) 0.137(5) 0.072(3) 0.091(4) 0.049(3)
C39 0.096(4) 0.086(4) 0.157(5) 0.075(4) 0.093(4) 0.057(3)
C40 0.074(3) 0.100(4) 0.153(5) 0.081(4) 0.062(4) 0.065(3)
C41 0.083(3) 0.069(3) 0.113(4) 0.062(3) 0.054(3) 0.045(3)
C42 0.080(3) 0.045(2) 0.103(3) 0.044(2) 0.059(3) 0.024(2)
C43A 0.087(8) 0.091(6) 0.058(6) 0.042(5) 0.053(5) 0.039(5)
C44A 0.108(8) 0.080(6) 0.064(6) 0.049(5) 0.059(5) 0.038(5)
C45A 0.098(7) 0.084(8) 0.067(6) 0.047(6) 0.045(5) 0.025(6)
C46A 0.111(8) 0.086(8) 0.061(7) 0.051(6) 0.043(6) 0.027(6)
C47A 0.088(8) 0.084(6) 0.050(6) 0.034(5) 0.045(5) 0.033(5)
C48A 0.090(7) 0.087(6) 0.052(6) 0.036(5) 0.046(5) 0.035(5)
C43B 0.073(6) 0.104(7) 0.076(7) 0.044(6) 0.058(5) 0.018(6)
C44B 0.080(6) 0.090(6) 0.070(6) 0.046(5) 0.066(5) 0.035(5)
C45B 0.101(6) 0.070(6) 0.064(5) 0.035(5) 0.068(5) 0.034(5)
C46B 0.106(7) 0.061(7) 0.048(5) 0.027(5) 0.051(5) 0.021(5)
C47B 0.096(8) 0.079(6) 0.051(7) 0.030(5) 0.050(6) 0.010(6)
C48B 0.084(7) 0.100(7) 0.056(6) 0.030(5) 0.042(5) 0.007(6)
C49 0.110(5) 0.085(4) 0.106(4) 0.079(4) 0.051(4) 0.043(3)
C50 0.120(4) 0.068(3) 0.103(4) 0.065(3) 0.065(4) 0.045(3)
C51 0.123(5) 0.052(3) 0.065(3) 0.041(3) 0.041(3) 0.023(3)

loop_
_atom_type_symbol
_atom_type_description
_atom_type_scat_dispersion_real
_atom_type_scat_dispersion_imag
_atom_type_scat_source
C C 0.0033 0.0016
;
International Tables for Crystallography
(Vol. C, Tables 4.2.6.8 and 6.1.1.4)
;
H H 0.0000 0.0000
;
International Tables for Crystallography
(Vol. C, Table 6.1.1.4)
;
F F 0.0171 0.0103
;
International Tables for Crystallography
(Vol. C, Tables 4.2.6.8 and 6.1.1.4)
;
Ni Ni 0.3393 1.1124
;
International Tables for Crystallography
(Vol. C, Tables 4.2.6.8 and 6.1.1.4)
;
O O 0.0106 0.0060
;
International Tables for Crystallography
(Vol. C, Tables 4.2.6.8 and 6.1.1.4)
;
P P 0.1023 0.0942
;
International Tables for Crystallography
(Vol. C, Tables 4.2.6.8 and 6.1.1.4)
;

loop_
_geom_angle_atom_site_label_1
_geom_angle_atom_site_label_2
_geom_angle_atom_site_label_3
_geom_angle
_geom_angle_site_symmetry_1
_geom_angle_site_symmetry_3
C33 Ni1 O1 178.86(11) . .
C33 Ni1 C29 92.01(13) . .
O1 Ni1 C29 89.03(11) . .
C33 Ni1 C30 85.66(13) . .
O1 Ni1 C30 95.43(11) . .
C29 Ni1 C30 39.28(14) . .
C33 Ni1 P1 94.07(9) . .
O1 Ni1 P1 84.83(6) . .
C29 Ni1 P1 142.28(11) . .
C30 Ni1 P1 178.43(10) . .
C1 P1 C21 111.42(13) . .
C1 P1 C13 102.76(14) . .
C21 P1 C13 110.65(14) . .
C1 P1 Ni1 100.84(10) . .
C21 P1 Ni1 118.06(10) . .
C13 P1 Ni1 111.63(10) . .
C2 O1 Ni1 119.13(18) . .
C14 O2 C19 117.5(2) . .
C18 O3 C20 119.0(3) . .
C22 O4 C27 118.0(3) . .
C26 O5 C28 119.0(3) . .
C6 C1 C2 121.4(3) . .
C6 C1 P1 128.6(2) . .
C2 C1 P1 109.9(2) . .
O1 C2 C1 122.4(3) . .
O1 C2 C3 120.5(3) . .
C1 C2 C3 117.0(3) . .
C4 C3 C2 120.1(3) . .
C4 C3 C7 121.9(3) . .
C2 C3 C7 117.9(3) . .
C3 C4 C5 121.7(3) . .
C3 C4 H4 119.1 . .
C5 C4 H4 119.1 . .
C4 C5 C6 119.2(3) . .
C4 C5 H5 120.4 . .
C6 C5 H5 120.4 . .
C1 C6 C5 120.5(3) . .
C1 C6 H6 119.8 . .
C5 C6 H6 119.8 . .
C8 C7 C12 115.3(3) . .
C8 C7 C3 121.7(3) . .
C12 C7 C3 123.0(3) . .
F1 C8 C7 119.9(3) . .
F1 C8 C9 117.3(3) . .
C7 C8 C9 122.8(3) . .
F2 C9 C10 120.1(3) . .
F2 C9 C8 120.2(3) . .
C10 C9 C8 119.7(3) . .
F3 C10 C11 120.9(3) . .
F3 C10 C9 119.6(4) . .
C11 C10 C9 119.4(3) . .
F4 C11 C10 119.9(3) . .
F4 C11 C12 120.2(3) . .
C10 C11 C12 119.9(3) . .
F5 C12 C11 117.1(3) . .
F5 C12 C7 120.0(3) . .
C11 C12 C7 122.9(3) . .
C18 C13 C14 118.1(3) . .
C18 C13 P1 122.7(2) . .
C14 C13 P1 119.0(2) . .
O2 C14 C15 123.0(3) . .
O2 C14 C13 116.0(3) . .
C15 C14 C13 121.0(3) . .
C16 C15 C14 119.0(3) . .
C16 C15 H15 120.5 . .
C14 C15 H15 120.5 . .
C15 C16 C17 121.9(3) . .
C15 C16 H16 119.1 . .
C17 C16 H16 119.1 . .
C18 C17 C16 118.5(3) . .
C18 C17 H17 120.7 . .
C16 C17 H17 120.7 . .
O3 C18 C17 123.4(3) . .
O3 C18 C13 115.1(3) . .
C17 C18 C13 121.4(3) . .
O2 C19 H19A 109.5 . .
O2 C19 H19B 109.5 . .
H19A C19 H19B 109.5 . .
O2 C19 H19C 109.5 . .
H19A C19 H19C 109.5 . .
H19B C19 H19C 109.5 . .
O3 C20 H20A 109.5 . .
O3 C20 H20B 109.5 . .
H20A C20 H20B 109.5 . .
O3 C20 H20C 109.5 . .
H20A C20 H20C 109.5 . .
H20B C20 H20C 109.5 . .
C26 C21 C22 116.9(3) . .
C26 C21 P1 117.1(2) . .
C22 C21 P1 125.2(2) . .
O4 C22 C23 122.0(3) . .
O4 C22 C21 116.6(3) . .
C23 C22 C21 121.3(3) . .
C24 C23 C22 118.9(4) . .
C24 C23 H23 120.5 . .
C22 C23 H23 120.5 . .
C23 C24 C25 122.2(3) . .
C23 C24 H24 118.9 . .
C25 C24 H24 118.9 . .
C24 C25 C26 118.7(4) . .
C24 C25 H25 120.7 . .
C26 C25 H25 120.7 . .
O5 C26 C25 124.1(3) . .
O5 C26 C21 114.1(3) . .
C25 C26 C21 121.8(3) . .
O4 C27 H27A 109.5 . .
O4 C27 H27B 109.5 . .
H27A C27 H27B 109.5 . .
O4 C27 H27C 109.5 . .
H27A C27 H27C 109.5 . .
H27B C27 H27C 109.5 . .
O5 C28 H28A 109.5 . .
O5 C28 H28B 109.5 . .
H28A C28 H28B 109.5 . .
O5 C28 H28C 109.5 . .
H28A C28 H28C 109.5 . .
H28B C28 H28C 109.5 . .
C30 C29 C36 129.6(3) . .
C30 C29 Ni1 71.06(19) . .
C36 C29 Ni1 114.7(2) . .
C30 C29 H29 111.5 . .
C36 C29 H29 111.5 . .
Ni1 C29 H29 111.5 . .
C29 C30 C31 125.9(3) . .
C29 C30 Ni1 69.66(18) . .
C31 C30 Ni1 109.6(2) . .
C29 C30 H30 114.2 . .
C31 C30 H30 114.2 . .
Ni1 C30 H30 114.2 . .
C30 C31 C32 110.1(3) . .
C30 C31 H31A 109.6 . .
C32 C31 H31A 109.7 . .
C30 C31 H31B 109.7 . .
C32 C31 H31B 109.6 . .
H31A C31 H31B 108.2 . .
C33 C32 C31 112.0(3) . .
C33 C32 H32A 109.2 . .
C31 C32 H32A 109.2 . .
C33 C32 H32B 109.2 . .
C31 C32 H32B 109.2 . .
H32A C32 H32B 107.9 . .
C34 C33 C32 113.9(3) . .
C34 C33 Ni1 113.9(2) . .
C32 C33 Ni1 105.5(2) . .
C34 C33 H33 107.7 . .
C32 C33 H33 107.7 . .
Ni1 C33 H33 107.7 . .
C35 C34 C33 114.8(3) . .
C35 C34 H34A 108.6 . .
C33 C34 H34A 108.6 . .
C35 C34 H34B 108.6 . .
C33 C34 H34B 108.6 . .
H34A C34 H34B 107.5 . .
C36 C35 C34 111.9(3) . .
C36 C35 H35A 109.2 . .
C34 C35 H35A 109.2 . .
C36 C35 H35B 109.2 . .
C34 C35 H35B 109.2 . .
H35A C35 H35B 107.9 . .
C35 C36 C29 119.1(3) . .
C35 C36 H36A 107.5 . .
C29 C36 H36A 107.5 . .
C35 C36 H36B 107.5 . .
C29 C36 H36B 107.5 . .
H36A C36 H36B 107.0 . .
C42 C37 C38 120.13(19) . .
C42 C37 H37 119.9 . .
C38 C37 H37 119.9 . .
C39 C38 C37 119.5(2) . .
C39 C38 H38 120.2 . .
C37 C38 H38 120.2 . .
C38 C39 C40 120.31(19) . .
C38 C39 H39 119.8 . .
C40 C39 H39 119.8 . .
C41 C40 C39 120.29(19) . .
C41 C40 H40 119.9 . .
C39 C40 H40 119.9 . .
C40 C41 C42 119.85(19) . .
C40 C41 H41 120.1 . .
C42 C41 H41 120.1 . .
C37 C42 C41 119.9(2) . .
C37 C42 H42 120.1 . .
C41 C42 H42 120.1 . .
C44A C43A C48A 119.5(6) . .
C44A C43A H43A 120.2 . .
C48A C43A H43A 120.2 . .
C43A C44A C45A 120.1(5) . .
C43A C44A H44A 120.0 . .
C45A C44A H44A 120.0 . .
C46A C45A C44A 119.4(5) . .
C46A C45A H45A 120.3 . .
C44A C45A H45A 120.3 . .
C47A C46A C45A 120.4(6) . .
C47A C46A H46A 119.8 . .
C45A C46A H46A 119.8 . .
C46A C47A C48A 119.7(6) . .
C46A C47A H47A 120.2 . .
C48A C47A H47A 120.2 . .
C43A C48A C47A 120.1(5) . .
C43A C48A H48A 119.9 . .
C47A C48A H48A 119.9 . .
C44B C43B C48B 119.7(6) . .
C44B C43B H43B 120.1 . .
C48B C43B H43B 120.1 . .
C43B C44B C45B 120.4(5) . .
C43B C44B H44B 119.8 . .
C45B C44B H44B 119.8 . .
C46B C45B C44B 119.4(5) . .
C46B C45B H45B 120.3 . .
C44B C45B H45B 120.3 . .
C45B C46B C47B 119.9(6) . .
C45B C46B H46B 120.1 . .
C47B C46B H46B 120.1 . .
C48B C47B C46B 120.4(6) . .
C48B C47B H47B 119.8 . .
C46B C47B H47B 119.8 . .
C47B C48B C43B 119.6(5) . .
C47B C48B H48B 120.2 . .
C43B C48B H48B 120.2 . .
C51 C49 C50 119.91(15) 2_676 .
C51 C49 H49 120.0 2_676 .
C50 C49 H49 120.0 . .
C51 C50 C49 119.90(14) . .
C51 C50 H50 120.0 . .
C49 C50 H50 120.0 . .
C50 C51 C49 120.17(15) . 2_676
C50 C51 H51 119.9 . .
C49 C51 H51 119.9 2_676 .

loop_
_geom_bond_atom_site_label_1
_geom_bond_atom_site_label_2
_geom_bond_distance
_geom_bond_site_symmetry_2
Ni1 C33 1.954(3) .
Ni1 O1 1.966(2) .
Ni1 C29 2.037(3) .
Ni1 C30 2.055(3) .
Ni1 P1 2.1757(8) .
P1 C1 1.809(3) .
P1 C21 1.811(3) .
P1 C13 1.813(3) .
F1 C8 1.345(4) .
F2 C9 1.344(4) .
F3 C10 1.343(4) .
F4 C11 1.348(4) .
F5 C12 1.349(4) .
O1 C2 1.301(3) .
O2 C14 1.372(4) .
O2 C19 1.440(3) .
O3 C18 1.362(4) .
O3 C20 1.429(4) .
O4 C22 1.357(4) .
O4 C27 1.438(4) .
O5 C26 1.368(4) .
O5 C28 1.420(4) .
C1 C6 1.383(4) .
C1 C2 1.419(4) .
C2 C3 1.428(4) .
C3 C4 1.383(5) .
C3 C7 1.483(4) .
C4 C5 1.385(5) .
C4 H4 0.9500 .
C5 C6 1.390(5) .
C5 H5 0.9500 .
C6 H6 0.9500 .
C7 C8 1.377(5) .
C7 C12 1.388(4) .
C8 C9 1.385(5) .
C9 C10 1.379(5) .
C10 C11 1.355(5) .
C11 C12 1.385(5) .
C13 C18 1.399(4) .
C13 C14 1.399(4) .
C14 C15 1.388(4) .
C15 C16 1.375(5) .
C15 H15 0.9500 .
C16 C17 1.386(5) .
C16 H16 0.9500 .
C17 C18 1.384(5) .
C17 H17 0.9500 .
C19 H19A 0.9800 .
C19 H19B 0.9800 .
C19 H19C 0.9800 .
C20 H20A 0.9800 .
C20 H20B 0.9800 .
C20 H20C 0.9800 .
C21 C26 1.398(4) .
C21 C22 1.403(4) .
C22 C23 1.395(5) .
C23 C24 1.365(6) .
C23 H23 0.9500 .
C24 C25 1.367(6) .
C24 H24 0.9500 .
C25 C26 1.392(5) .
C25 H25 0.9500 .
C27 H27A 0.9800 .
C27 H27B 0.9800 .
C27 H27C 0.9800 .
C28 H28A 0.9800 .
C28 H28B 0.9800 .
C28 H28C 0.9800 .
C29 C30 1.375(5) .
C29 C36 1.497(5) .
C29 H29 1.0000 .
C30 C31 1.522(5) .
C30 H30 1.0000 .
C31 C32 1.558(5) .
C31 H31A 0.9900 .
C31 H31B 0.9900 .
C32 C33 1.535(4) .
C32 H32A 0.9900 .
C32 H32B 0.9900 .
C33 C34 1.518(4) .
C33 H33 1.0000 .
C34 C35 1.515(5) .
C34 H34A 0.9900 .
C34 H34B 0.9900 .
C35 C36 1.494(5) .
C35 H35A 0.9900 .
C35 H35B 0.9900 .
C36 H36A 0.9900 .
C36 H36B 0.9900 .
C37 C42 1.378(3) .
C37 C38 1.385(3) .
C37 H37 0.9500 .
C38 C39 1.376(3) .
C38 H38 0.9500 .
C39 C40 1.376(3) .
C39 H39 0.9500 .
C40 C41 1.372(3) .
C40 H40 0.9500 .
C41 C42 1.383(3) .
C41 H41 0.9500 .
C42 H42 0.9500 .
C43A C44A 1.379(4) .
C43A C48A 1.379(4) .
C43A H43A 0.9500 .
C44A C45A 1.382(4) .
C44A H44A 0.9500 .
C45A C46A 1.381(4) .
C45A H45A 0.9500 .
C46A C47A 1.379(4) .
C46A H46A 0.9500 .
C47A C48A 1.382(4) .
C47A H47A 0.9500 .
C48A H48A 0.9500 .
C43B C44B 1.378(4) .
C43B C48B 1.381(4) .
C43B H43B 0.9500 .
C44B C45B 1.382(4) .
C44B H44B 0.9500 .
C45B C46B 1.380(4) .
C45B H45B 0.9500 .
C46B C47B 1.383(4) .
C46B H46B 0.9500 .
C47B C48B 1.378(4) .
C47B H47B 0.9500 .
C48B H48B 0.9500 .
C49 C51 1.364(3) 2_676
C49 C50 1.369(4) .
C49 H49 0.9500 .
C50 C51 1.364(4) .
C50 H50 0.9500 .
C51 C49 1.364(3) 2_676
C51 H51 0.9500 .

loop_
_geom_torsion_atom_site_label_1
_geom_torsion_atom_site_label_2
_geom_torsion_atom_site_label_3
_geom_torsion_atom_site_label_4
_geom_torsion
_geom_torsion_site_symmetry_1
_geom_torsion_site_symmetry_4
C21 P1 C1 C6 44.5(3) . .
C13 P1 C1 C6 -74.0(3) . .
Ni1 P1 C1 C6 170.7(3) . .
C21 P1 C1 C2 -137.2(2) . .
C13 P1 C1 C2 104.3(2) . .
Ni1 P1 C1 C2 -11.1(2) . .
Ni1 O1 C2 C1 13.1(4) . .
Ni1 O1 C2 C3 -169.6(2) . .
C6 C1 C2 O1 178.9(3) . .
P1 C1 C2 O1 0.4(4) . .
C6 C1 C2 C3 1.4(4) . .
P1 C1 C2 C3 -177.0(2) . .
O1 C2 C3 C4 -177.8(3) . .
C1 C2 C3 C4 -0.3(4) . .
O1 C2 C3 C7 4.0(4) . .
C1 C2 C3 C7 -178.5(3) . .
C2 C3 C4 C5 -0.5(5) . .
C7 C3 C4 C5 177.6(3) . .
C3 C4 C5 C6 0.4(6) . .
C2 C1 C6 C5 -1.7(5) . .
P1 C1 C6 C5 176.4(3) . .
C4 C5 C6 C1 0.7(5) . .
C4 C3 C7 C8 -119.4(4) . .
C2 C3 C7 C8 58.8(4) . .
C4 C3 C7 C12 62.7(4) . .
C2 C3 C7 C12 -119.2(3) . .
C12 C7 C8 F1 -176.5(3) . .
C3 C7 C8 F1 5.4(5) . .
C12 C7 C8 C9 0.6(5) . .
C3 C7 C8 C9 -177.5(3) . .
F1 C8 C9 F2 -1.7(5) . .
C7 C8 C9 F2 -178.8(3) . .
F1 C8 C9 C10 177.3(3) . .
C7 C8 C9 C10 0.1(6) . .
F2 C9 C10 F3 -1.1(6) . .
C8 C9 C10 F3 179.9(3) . .
F2 C9 C10 C11 178.5(3) . .
C8 C9 C10 C11 -0.5(6) . .
F3 C10 C11 F4 -1.3(6) . .
C9 C10 C11 F4 179.1(3) . .
F3 C10 C11 C12 179.7(3) . .
C9 C10 C11 C12 0.1(6) . .
F4 C11 C12 F5 0.0(5) . .
C10 C11 C12 F5 179.0(3) . .
F4 C11 C12 C7 -178.3(3) . .
C10 C11 C12 C7 0.7(5) . .
C8 C7 C12 F5 -179.3(3) . .
C3 C7 C12 F5 -1.2(5) . .
C8 C7 C12 C11 -1.0(5) . .
C3 C7 C12 C11 177.0(3) . .
C1 P1 C13 C18 70.3(3) . .
C21 P1 C13 C18 -48.8(3) . .
Ni1 P1 C13 C18 177.5(2) . .
C1 P1 C13 C14 -104.6(2) . .
C21 P1 C13 C14 136.4(2) . .
Ni1 P1 C13 C14 2.7(3) . .
C19 O2 C14 C15 -0.4(4) . .
C19 O2 C14 C13 177.8(3) . .
C18 C13 C14 O2 -175.5(3) . .
P1 C13 C14 O2 -0.5(4) . .
C18 C13 C14 C15 2.6(4) . .
P1 C13 C14 C15 177.7(2) . .
O2 C14 C15 C16 177.7(3) . .
C13 C14 C15 C16 -0.4(5) . .
C14 C15 C16 C17 -1.3(6) . .
C15 C16 C17 C18 0.5(6) . .
C20 O3 C18 C17 6.9(5) . .
C20 O3 C18 C13 -173.7(3) . .
C16 C17 C18 O3 -178.8(3) . .
C16 C17 C18 C13 1.8(6) . .
C14 C13 C18 O3 177.2(3) . .
P1 C13 C18 O3 2.3(4) . .
C14 C13 C18 C17 -3.4(5) . .
P1 C13 C18 C17 -178.2(3) . .
C1 P1 C21 C26 53.1(3) . .
C13 P1 C21 C26 166.7(2) . .
Ni1 P1 C21 C26 -62.9(3) . .
C1 P1 C21 C22 -137.8(3) . .
C13 P1 C21 C22 -24.2(3) . .
Ni1 P1 C21 C22 106.2(3) . .
C27 O4 C22 C23 -23.5(5) . .
C27 O4 C22 C21 159.5(3) . .
C26 C21 C22 O4 172.6(3) . .
P1 C21 C22 O4 3.5(4) . .
C26 C21 C22 C23 -4.5(5) . .
P1 C21 C22 C23 -173.6(3) . .
O4 C22 C23 C24 -174.2(3) . .
C21 C22 C23 C24 2.7(5) . .
C22 C23 C24 C25 0.8(6) . .
C23 C24 C25 C26 -2.2(6) . .
C28 O5 C26 C25 -1.6(5) . .
C28 O5 C26 C21 177.3(3) . .
C24 C25 C26 O5 179.0(3) . .
C24 C25 C26 C21 0.1(5) . .
C22 C21 C26 O5 -175.9(3) . .
P1 C21 C26 O5 -5.9(4) . .
C22 C21 C26 C25 3.1(5) . .
P1 C21 C26 C25 173.1(3) . .
C36 C29 C30 C31 -6.8(6) . .
Ni1 C29 C30 C31 100.0(3) . .
C36 C29 C30 Ni1 -106.8(4) . .
C29 C30 C31 C32 -74.4(4) . .
Ni1 C30 C31 C32 4.2(4) . .
C30 C31 C32 C33 25.0(4) . .
C31 C32 C33 C34 82.6(3) . .
C31 C32 C33 Ni1 -43.1(3) . .
C32 C33 C34 C35 -54.8(4) . .
Ni1 C33 C34 C35 66.3(3) . .
C33 C34 C35 C36 -62.1(4) . .
C34 C35 C36 C29 57.3(5) . .
C30 C29 C36 C35 30.6(5) . .
Ni1 C29 C36 C35 -54.6(4) . .
C42 C37 C38 C39 0.1(2) . .
C37 C38 C39 C40 0.1(2) . .
C38 C39 C40 C41 -0.2(2) . .
C39 C40 C41 C42 0.2(2) . .
C38 C37 C42 C41 -0.1(2) . .
C40 C41 C42 C37 -0.1(2) . .
C48A C43A C44A C45A -11(4) . .
C43A C44A C45A C46A 9(3) . .
C44A C45A C46A C47A -3(2) . .
C45A C46A C47A C48A 0(2) . .
C44A C43A C48A C47A 8(3) . .
C46A C47A C48A C43A -2(2) . .
C48B C43B C44B C45B 8(4) . .
C43B C44B C45B C46B -7(3) . .
C44B C45B C46B C47B 4.7(18) . .
C45B C46B C47B C48B -3.5(19) . .
C46B C47B C48B C43B 5(3) . .
C44B C43B C48B C47B -7(4) . .
C51 C49 C50 C51 1.6(9) 2_676 .
C49 C50 C51 C49 -1.6(9) . 2_676
